data_1551567
loop_
_publ_author_name
'KADIR, Maisara Abdul'
'YUSOF, M. Sukeri M.'
'SUMBY, C. J.'

_publ_section_title
;
 Crystal Structure of
 1,2-Bis[&lt;i&gt;N,N&lt;/i&gt;&#x2032;-6-(3-pyridylmethylamido)pyridyl-2-carboxyamido]ethane
;
_journal_issue 0
_journal_name_full 'X-ray Structure Analysis Online'
_journal_page_first 31
_journal_paper_doi 10.2116/xraystruct.34.31
_journal_volume 34
_journal_year 2018
_chemical_formula_sum 'C28 H26 N8 O4'
_chemical_formula_weight 538.57
_chemical_name_systematic
;
1,2-bis[N,N&#x0092;-6-(3-pyridylmethylamido)pyridyl-2-carboxyamido]ethane 
;
_space_group_crystal_system monoclinic
_space_group_IT_number 15
_space_group_name_Hall '-C 2yc'
_space_group_name_H-M_alt 'C 1 2/c 1'
_symmetry_space_group_name_Hall '-C 2yc'
_symmetry_space_group_name_H-M 'C 1 2/c 1'
_atom_sites_solution_hydrogens geom
_atom_sites_solution_primary direct
_atom_sites_solution_secondary difmap
_audit_creation_method SHELXL-2013
_cell_angle_alpha 90
_cell_angle_beta 108.857(16)
_cell_angle_gamma 90
_cell_formula_units_Z 4
_cell_length_a 13.669(6)
_cell_length_b 17.763(7)
_cell_length_c 11.013(4)
_cell_measurement_reflns_used 2386
_cell_measurement_temperature 173(2)
_cell_measurement_theta_max 25.95
_cell_measurement_theta_min 1.95
_cell_volume 2530.5(18)
_computing_cell_refinement
;
CrysAlisPro, Agilent Technologies,
Version 1.171.35.21 (release 20-01-2012 CrysAlis171 .NET)
(compiled Jan 23 2012,18:06:46)
;
_computing_data_collection
;
CrysAlisPro, Agilent Technologies,
Version 1.171.35.21 (release 20-01-2012 CrysAlis171 .NET)
(compiled Jan 23 2012,18:06:46)
;
_computing_data_reduction
;
CrysAlisPro, Agilent Technologies,
Version 1.171.35.21 (release 20-01-2012 CrysAlis171 .NET)
(compiled Jan 23 2012,18:06:46)
;
_computing_molecular_graphics 'X-Seed (Barbour,2003)'
_computing_publication_material 'CIFTAB (Sheldrick)'
_computing_structure_refinement 'SHELXL-2013 (Sheldrick, 2013)'
_computing_structure_solution 'SHELXS-97 (Sheldrick, 1990)'
_diffrn_ambient_temperature 173(2)
_diffrn_measured_fraction_theta_full 0.981
_diffrn_measured_fraction_theta_max 0.962
_diffrn_measurement_device_type 'CCD area detector'
_diffrn_measurement_method 'phi scan'
_diffrn_radiation_type MoK\a
_diffrn_radiation_wavelength 0.71073
_diffrn_reflns_av_R_equivalents 0.0376
_diffrn_reflns_av_unetI/netI 0.0301
_diffrn_reflns_Laue_measured_fraction_full 0.981
_diffrn_reflns_Laue_measured_fraction_max 0.962
_diffrn_reflns_limit_h_max 16
_diffrn_reflns_limit_h_min -16
_diffrn_reflns_limit_k_max 21
_diffrn_reflns_limit_k_min -21
_diffrn_reflns_limit_l_max 12
_diffrn_reflns_limit_l_min -13
_diffrn_reflns_number 15729
_diffrn_reflns_point_group_measured_fraction_full 0.981
_diffrn_reflns_point_group_measured_fraction_max 0.962
_diffrn_reflns_theta_full 25.242
_diffrn_reflns_theta_max 25.945
_diffrn_reflns_theta_min 1.948
_diffrn_source 'fine-focus sealed tube'
_exptl_absorpt_coefficient_mu 0.099
_exptl_absorpt_correction_T_max 0.9958
_exptl_absorpt_correction_T_min 0.9843
_exptl_absorpt_correction_type multi-scan
_exptl_absorpt_process_details
;
CrysAlisPro, Agilent Technologies,
Version 1.171.35.21 (release 20-01-2012 CrysAlis171 .NET)
(compiled Jan 23 2012,18:06:46)
Empirical absorption correction using spherical harmonics,
implemented in SCALE3 ABSPACK scaling algorithm.
;
_exptl_crystal_colour colourless
_exptl_crystal_density_diffrn 1.414
_exptl_crystal_density_method 'not measured'
_exptl_crystal_description block
_exptl_crystal_F_000 1128
_exptl_crystal_size_max 0.35
_exptl_crystal_size_mid 0.06
_exptl_crystal_size_min 0.02
_refine_diff_density_max 0.249
_refine_diff_density_min -0.295
_refine_diff_density_rms 0.079
_refine_ls_extinction_method none
_refine_ls_goodness_of_fit_ref 1.034
_refine_ls_hydrogen_treatment constr
_refine_ls_matrix_type full
_refine_ls_number_parameters 181
_refine_ls_number_reflns 2386
_refine_ls_number_restraints 0
_refine_ls_restrained_S_all 1.034
_refine_ls_R_factor_all 0.0514
_refine_ls_R_factor_gt 0.0389
_refine_ls_shift/su_max 0.000
_refine_ls_shift/su_mean 0.000
_refine_ls_structure_factor_coef Fsqd
_refine_ls_weighting_details 'w=1/[\s^2^(Fo^2^)+(0.1000P)^2^] where P=(Fo^2^+2Fc^2^)/3'
_refine_ls_weighting_scheme calc
_refine_ls_wR_factor_gt 0.1245
_refine_ls_wR_factor_ref 0.1366
_reflns_Friedel_coverage 0.000
_reflns_number_gt 1945
_reflns_number_total 2386
_reflns_threshold_expression 'I > 2\s(I)'
_cod_data_source_file 34_31_1.txt
_cod_data_source_block csmakx1
_cod_original_cell_volume 2530.5(17)
_cod_database_code 1551567
_shelx_space_group_comment
;
The symmetry employed for this shelxl refinement is uniquely defined
by the following loop, which should always be used as a source of
symmetry information in preference to the above space-group names.
They are only intended as comments.
;
_shelxl_version_number 2013-3

loop_
_space_group_symop_operation_xyz
'x, y, z'
'-x, y, -z+1/2'
'x+1/2, y+1/2, z'
'-x+1/2, y+1/2, -z+1/2'
'-x, -y, -z'
'x, -y, z-1/2'
'-x+1/2, -y+1/2, -z'
'x+1/2, -y+1/2, z-1/2'

loop_
_atom_site_label
_atom_site_type_symbol
_atom_site_fract_x
_atom_site_fract_y
_atom_site_fract_z
_atom_site_U_iso_or_equiv
_atom_site_adp_type
_atom_site_occupancy
_atom_site_site_symmetry_order
_atom_site_calc_flag
_atom_site_refinement_flags_posn
_atom_site_refinement_flags_adp
O1 O 0.40622(8) 0.59044(6) 1.38248(10) 0.0258(3) Uani 1 1 d . .
N1 N 0.26764(9) 0.47991(6) 1.11257(11) 0.0186(3) Uani 1 1 d . .
C1 C 0.25649(11) 0.40922(8) 1.06727(14) 0.0187(4) Uani 1 1 d . .
O2 O 0.15883(8) 0.33232(5) 0.89226(10) 0.0273(3) Uani 1 1 d . .
N2 N 0.29283(9) 0.62243(7) 1.18680(12) 0.0211(3) Uani 1 1 d . .
H2 H 0.2550 0.6047 1.1116 0.025 Uiso 1 1 calc R U
C2 C 0.31319(11) 0.34918(8) 1.13579(15) 0.0208(4) Uani 1 1 d . .
H2A H 0.3042 0.2998 1.1009 0.025 Uiso 1 1 calc R U
N3 N 0.39227(9) 0.87415(7) 1.08558(12) 0.0253(3) Uani 1 1 d . .
C3 C 0.38300(11) 0.36314(8) 1.25607(15) 0.0229(4) Uani 1 1 d . .
H3 H 0.4225 0.3230 1.3051 0.027 Uiso 1 1 calc R U
N4 N 0.13138(9) 0.45879(7) 0.87512(11) 0.0228(3) Uani 1 1 d . .
H4 H 0.1477 0.5027 0.9133 0.027 Uiso 1 1 calc R U
C4 C 0.39536(11) 0.43570(8) 1.30517(14) 0.0218(4) Uani 1 1 d . .
H4A H 0.4427 0.4462 1.3879 0.026 Uiso 1 1 calc R U
C5 C 0.33636(11) 0.49246(8) 1.22947(14) 0.0187(4) Uani 1 1 d . .
C6 C 0.34900(10) 0.57328(8) 1.27483(14) 0.0194(4) Uani 1 1 d . .
C7 C 0.29103(12) 0.70273(7) 1.20860(15) 0.0214(4) Uani 1 1 d . .
H7A H 0.3182 0.7122 1.3021 0.026 Uiso 1 1 calc R U
H7B H 0.2183 0.7201 1.1776 0.026 Uiso 1 1 calc R U
C8 C 0.35303(11) 0.74907(8) 1.14376(13) 0.0194(4) Uani 1 1 d . .
C9 C 0.33937(11) 0.82652(8) 1.13573(14) 0.0216(4) Uani 1 1 d . .
H9 H 0.2888 0.8474 1.1681 0.026 Uiso 1 1 calc R U
C10 C 0.46404(12) 0.84312(9) 1.04124(14) 0.0246(4) Uani 1 1 d . .
H10 H 0.5043 0.8756 1.0078 0.029 Uiso 1 1 calc R U
C11 C 0.48214(12) 0.76697(9) 1.04183(14) 0.0244(4) Uani 1 1 d . .
H11 H 0.5324 0.7475 1.0074 0.029 Uiso 1 1 calc R U
C12 C 0.42564(11) 0.71877(8) 1.09369(14) 0.0222(4) Uani 1 1 d . .
H12 H 0.4366 0.6659 1.0948 0.027 Uiso 1 1 calc R U
C13 C 0.17793(11) 0.39639(8) 0.93664(15) 0.0202(4) Uani 1 1 d . .
C14 C 0.05509(12) 0.45602(9) 0.74793(14) 0.0262(4) Uani 1 1 d . .
H14A H 0.0663 0.4100 0.7034 0.039 Uiso 1 1 calc R U
H14B H 0.0647 0.5000 0.6978 0.039 Uiso 1 1 calc R U

loop_
_atom_site_aniso_label
_atom_site_aniso_U_11
_atom_site_aniso_U_22
_atom_site_aniso_U_33
_atom_site_aniso_U_23
_atom_site_aniso_U_13
_atom_site_aniso_U_12
O1 0.0267(6) 0.0239(6) 0.0223(7) 0.0000(4) 0.0014(5) -0.0034(5)
N1 0.0172(7) 0.0181(7) 0.0211(7) 0.0008(5) 0.0071(6) 0.0003(5)
C1 0.0191(8) 0.0171(8) 0.0229(9) 0.0005(6) 0.0110(6) -0.0011(6)
O2 0.0308(7) 0.0202(6) 0.0314(7) -0.0071(5) 0.0107(5) -0.0019(5)
N2 0.0249(7) 0.0168(7) 0.0178(7) -0.0004(5) 0.0014(6) -0.0004(5)
C2 0.0216(8) 0.0163(8) 0.0272(9) 0.0015(6) 0.0116(7) 0.0002(6)
N3 0.0261(7) 0.0243(7) 0.0242(8) 0.0039(6) 0.0063(6) -0.0001(6)
C3 0.0205(8) 0.0202(8) 0.0296(9) 0.0086(7) 0.0104(7) 0.0043(6)
N4 0.0241(7) 0.0203(7) 0.0206(7) -0.0029(5) 0.0025(6) 0.0003(5)
C4 0.0183(8) 0.0239(8) 0.0223(9) 0.0049(6) 0.0053(6) -0.0014(6)
C5 0.0160(8) 0.0200(8) 0.0202(8) 0.0027(6) 0.0061(6) -0.0012(6)
C6 0.0166(8) 0.0220(8) 0.0199(9) 0.0017(6) 0.0064(7) -0.0021(6)
C7 0.0239(8) 0.0168(8) 0.0233(9) -0.0016(6) 0.0075(7) -0.0007(6)
C8 0.0184(8) 0.0213(8) 0.0143(8) -0.0005(6) -0.0006(6) 0.0001(6)
C9 0.0227(8) 0.0213(8) 0.0209(8) 0.0009(6) 0.0073(7) 0.0021(6)
C10 0.0204(8) 0.0329(9) 0.0186(9) 0.0050(6) 0.0038(7) -0.0023(7)
C11 0.0187(8) 0.0356(9) 0.0170(8) -0.0015(7) 0.0031(6) 0.0015(7)
C12 0.0203(8) 0.0222(8) 0.0205(8) -0.0009(6) 0.0015(7) 0.0032(6)
C13 0.0195(8) 0.0198(8) 0.0243(9) -0.0024(6) 0.0112(7) -0.0007(6)
C14 0.0265(9) 0.0296(9) 0.0191(9) -0.0019(7) 0.0026(7) 0.0010(7)

loop_
_atom_type_symbol
_atom_type_description
_atom_type_scat_dispersion_real
_atom_type_scat_dispersion_imag
_atom_type_scat_source
C C 0.0033 0.0016 'International Tables Vol C Tables 4.2.6.8 and 6.1.1.4'
H H 0.0000 0.0000 'International Tables Vol C Tables 4.2.6.8 and 6.1.1.4'
N N 0.0061 0.0033 'International Tables Vol C Tables 4.2.6.8 and 6.1.1.4'
O O 0.0106 0.0060 'International Tables Vol C Tables 4.2.6.8 and 6.1.1.4'

loop_
_geom_angle_atom_site_label_1
_geom_angle_atom_site_label_2
_geom_angle_atom_site_label_3
_geom_angle
_geom_angle_site_symmetry_1
_geom_angle_site_symmetry_3
C5 N1 C1 118.14(12) . .
N1 C1 C2 122.70(15) . .
N1 C1 C13 117.15(12) . .
C2 C1 C13 120.15(13) . .
C6 N2 C7 123.78(13) . .
C6 N2 H2 118.1 . .
C7 N2 H2 118.1 . .
C3 C2 C1 118.31(14) . .
C3 C2 H2A 120.8 . .
C1 C2 H2A 120.8 . .
C10 N3 C9 116.33(13) . .
C2 C3 C4 119.99(14) . .
C2 C3 H3 120.0 . .
C4 C3 H3 120.0 . .
C13 N4 C14 122.19(12) . .
C13 N4 H4 118.9 . .
C14 N4 H4 118.9 . .
C3 C4 C5 117.83(14) . .
C3 C4 H4A 121.1 . .
C5 C4 H4A 121.1 . .
N1 C5 C4 123.03(13) . .
N1 C5 C6 116.35(12) . .
C4 C5 C6 120.60(14) . .
O1 C6 N2 124.83(14) . .
O1 C6 C5 121.56(13) . .
N2 C6 C5 113.60(13) . .
N2 C7 C8 114.52(12) . .
N2 C7 H7A 108.6 . .
C8 C7 H7A 108.6 . .
N2 C7 H7B 108.6 . .
C8 C7 H7B 108.6 . .
H7A C7 H7B 107.6 . .
C9 C8 C12 117.22(13) . .
C9 C8 C7 118.98(12) . .
C12 C8 C7 123.79(13) . .
N3 C9 C8 124.89(14) . .
N3 C9 H9 117.6 . .
C8 C9 H9 117.6 . .
N3 C10 C11 123.50(14) . .
N3 C10 H10 118.3 . .
C11 C10 H10 118.3 . .
C10 C11 C12 118.94(14) . .
C10 C11 H11 120.5 . .
C12 C11 H11 120.5 . .
C11 C12 C8 119.08(14) . .
C11 C12 H12 120.5 . .
C8 C12 H12 120.5 . .
O2 C13 N4 123.73(15) . .
O2 C13 C1 120.78(13) . .
N4 C13 C1 115.49(12) . .
N4 C14 C14 112.35(16) . 2_556
N4 C14 H14A 109.1 . .
C14 C14 H14A 109.1 2_556 .
N4 C14 H14B 109.1 . .
C14 C14 H14B 109.1 2_556 .
H14A C14 H14B 107.9 . .

loop_
_geom_bond_atom_site_label_1
_geom_bond_atom_site_label_2
_geom_bond_distance
_geom_bond_site_symmetry_2
O1 C6 1.2292(17) .
N1 C5 1.3446(19) .
N1 C1 1.3414(19) .
C1 C2 1.389(2) .
C1 C13 1.509(2) .
O2 C13 1.2327(17) .
N2 C6 1.3455(19) .
N2 C7 1.4479(18) .
N2 H2 0.8800 .
C2 C3 1.382(2) .
C2 H2A 0.9500 .
N3 C10 1.347(2) .
N3 C9 1.3424(19) .
C3 C4 1.387(2) .
C3 H3 0.9500 .
N4 C13 1.3467(19) .
N4 C14 1.4518(19) .
N4 H4 0.8800 .
C4 C5 1.388(2) .
C4 H4A 0.9500 .
C5 C6 1.512(2) .
C7 C8 1.516(2) .
C7 H7A 0.9900 .
C7 H7B 0.9900 .
C8 C9 1.387(2) .
C8 C12 1.390(2) .
C9 H9 0.9500 .
C10 C11 1.375(2) .
C10 H10 0.9500 .
C11 C12 1.393(2) .
C11 H11 0.9500 .
C12 H12 0.9500 .
C14 C14 1.521(3) 2_556
C14 H14A 0.9900 .
C14 H14B 0.9900 .

loop_
_geom_torsion_atom_site_label_1
_geom_torsion_atom_site_label_2
_geom_torsion_atom_site_label_3
_geom_torsion_atom_site_label_4
_geom_torsion
_geom_torsion_site_symmetry_4
C5 N1 C1 C2 -0.3(2) .
C5 N1 C1 C13 179.22(11) .
N1 C1 C2 C3 0.7(2) .
C13 C1 C2 C3 -178.84(12) .
C1 C2 C3 C4 -0.3(2) .
C2 C3 C4 C5 -0.4(2) .
C1 N1 C5 C4 -0.4(2) .
C1 N1 C5 C6 178.01(11) .
C3 C4 C5 N1 0.8(2) .
C3 C4 C5 C6 -177.57(12) .
C7 N2 C6 O1 -1.2(2) .
C7 N2 C6 C5 179.09(12) .
N1 C5 C6 O1 176.61(12) .
C4 C5 C6 O1 -4.9(2) .
N1 C5 C6 N2 -3.67(18) .
C4 C5 C6 N2 174.84(12) .
C6 N2 C7 C8 104.20(16) .
N2 C7 C8 C9 166.64(13) .
N2 C7 C8 C12 -15.0(2) .
C10 N3 C9 C8 -0.5(2) .
C12 C8 C9 N3 -1.3(2) .
C7 C8 C9 N3 177.18(13) .
C9 N3 C10 C11 2.0(2) .
N3 C10 C11 C12 -1.7(2) .
C10 C11 C12 C8 -0.3(2) .
C9 C8 C12 C11 1.6(2) .
C7 C8 C12 C11 -176.77(13) .
C14 N4 C13 O2 -1.4(2) .
C14 N4 C13 C1 179.10(12) .
N1 C1 C13 O2 -175.45(13) .
C2 C1 C13 O2 4.1(2) .
N1 C1 C13 N4 4.1(2) .
C2 C1 C13 N4 -176.37(13) .
C13 N4 C14 C14 96.87(13) 2_556
